data_4036348
loop_
_publ_author_name
'Mercalli, Valentina'
'Massarotti, Alberto'
'Varese, Monica'
'Giustiniano, Mariateresa'
'Meneghetti, Fiorella'
'Novellino, Ettore'
'Tron, Gian Cesare'

_publ_section_title
;
 Multicomponent Reaction of Z-Chlorooximes, Isocyanides, and
 Hydroxylamines as Hypernucleophilic Traps. A One-Pot Route to
 Aminodioximes and Their Transformation into 5-Amino-1,2,4-oxadiazoles by
 Mitsunobu-Beckmann Rearrangement.
;
_journal_issue 19
_journal_name_full 'The Journal of organic chemistry'
_journal_page_first 9652
_journal_page_last 9661
_journal_paper_doi 10.1021/acs.joc.5b01676
_journal_volume 80
_journal_year 2015
_chemical_compound_source 'synthesis as described'
_chemical_formula_moiety 'C12 H17 N3 O2'
_chemical_formula_sum 'C12 H17 N3 O2'
_chemical_formula_weight 235.29
_space_group_IT_number 14
_space_group_name_Hall '-P 2ybc'
_space_group_name_H-M_alt 'P 1 21/c 1'
_symmetry_cell_setting monoclinic
_symmetry_Int_Tables_number 14
_symmetry_space_group_name_Hall '-P 2ybc'
_symmetry_space_group_name_H-M 'P 1 21/c 1'
_atom_sites_solution_hydrogens geom
_atom_sites_solution_primary direct
_atom_sites_solution_secondary difmap
_audit_creation_date 2014-12-04T15:56:56-00:00
_audit_creation_method 'WinGX routine CIF_UPDATE'
_cell_angle_alpha 90
_cell_angle_beta 105.522(5)
_cell_angle_gamma 90
_cell_formula_units_Z 4
_cell_length_a 14.625(3)
_cell_length_b 6.3084(14)
_cell_length_c 14.588(3)
_cell_measurement_reflns_used 0
_cell_measurement_temperature 293(2)
_cell_measurement_theta_max 0
_cell_measurement_theta_min 0
_cell_measurement_wavelength 0.71073
_cell_volume 1296.8(5)
_computing_molecular_graphics 'Ortep-3 for Windows (Farrugia, 1997)'
_computing_publication_material 'WinGX publication routines (Farrugia, 1999)'
_computing_structure_refinement 'SHELXL-97 (Sheldrick, 1997)'
_diffrn_ambient_temperature 293(2)
_diffrn_measured_fraction_theta_full 0.998
_diffrn_measured_fraction_theta_max 0.998
_diffrn_radiation_monochromator graphite
_diffrn_radiation_probe x-ray
_diffrn_radiation_type MoK\a
_diffrn_radiation_wavelength 0.71073
_diffrn_reflns_av_R_equivalents 0
_diffrn_reflns_av_unetI/netI 0.0322
_diffrn_reflns_limit_h_max 17
_diffrn_reflns_limit_h_min -17
_diffrn_reflns_limit_k_max 7
_diffrn_reflns_limit_k_min -7
_diffrn_reflns_limit_l_max 17
_diffrn_reflns_limit_l_min -17
_diffrn_reflns_number 2307
_diffrn_reflns_theta_full 25.11
_diffrn_reflns_theta_max 25.11
_diffrn_reflns_theta_min 1.45
_exptl_absorpt_coefficient_mu 0.084
_exptl_absorpt_correction_type none
_exptl_crystal_colour colourless
_exptl_crystal_density_diffrn 1.205
_exptl_crystal_density_method 'not measured'
_exptl_crystal_description prism
_exptl_crystal_F_000 504
_exptl_crystal_size_max 0.44
_exptl_crystal_size_mid 0.18
_exptl_crystal_size_min 0.04
_refine_diff_density_max 0.217
_refine_diff_density_min -0.219
_refine_diff_density_rms 0.074
_refine_ls_extinction_method none
_refine_ls_goodness_of_fit_ref 1.078
_refine_ls_hydrogen_treatment refall
_refine_ls_matrix_type full
_refine_ls_number_parameters 222
_refine_ls_number_reflns 2307
_refine_ls_number_restraints 0
_refine_ls_restrained_S_all 1.078
_refine_ls_R_factor_all 0.0939
_refine_ls_R_factor_gt 0.0558
_refine_ls_shift/su_max 0.001
_refine_ls_shift/su_mean 0
_refine_ls_structure_factor_coef Fsqd
_refine_ls_weighting_details 'calc w=1/[\s^2^(Fo^2^)+(0.0897P)^2^+0.0000P] where P=(Fo^2^+2Fc^2^)/3'
_refine_ls_weighting_scheme calc
_refine_ls_wR_factor_gt 0.1349
_refine_ls_wR_factor_ref 0.1611
_reflns_number_gt 1528
_reflns_number_total 2307
_reflns_threshold_expression >2sigma(I)
_cod_data_source_file jo5b01676_si_002.cif
_cod_data_source_block vm29
_cod_original_cell_volume 1296.7(5)
_cod_original_sg_symbol_H-M 'P 21/c'
_cod_database_code 4036348

loop_
_symmetry_equiv_pos_as_xyz
'x, y, z'
'-x, y+1/2, -z+1/2'
'-x, -y, -z'
'x, -y-1/2, z-1/2'

loop_
_atom_site_label
_atom_site_type_symbol
_atom_site_fract_x
_atom_site_fract_y
_atom_site_fract_z
_atom_site_U_iso_or_equiv
_atom_site_adp_type
_atom_site_occupancy
_atom_site_symmetry_multiplicity
_atom_site_calc_flag
C1 C 0.29787(17) 1.1981(4) 0.14704(15) 0.0505(6) Uani 1 1 d
C2 C 0.3157(2) 0.9980(5) 0.11609(19) 0.0594(7) Uani 1 1 d
C3 C 0.4021(2) 0.9516(6) 0.0999(2) 0.0738(9) Uani 1 1 d
C4 C 0.4720(3) 1.1039(7) 0.1155(2) 0.0833(10) Uani 1 1 d
C5 C 0.4556(2) 1.3005(7) 0.1474(3) 0.0887(11) Uani 1 1 d
C6 C 0.3698(2) 1.3479(5) 0.1630(2) 0.0710(8) Uani 1 1 d
C9 C 0.19798(17) 1.0096(4) 0.34773(17) 0.0514(6) Uani 1 1 d
C10 C 0.2207(4) 1.2364(6) 0.3783(3) 0.0889(12) Uani 1 1 d
C12 C 0.2864(3) 0.8836(10) 0.3479(3) 0.0953(13) Uani 1 1 d
C11 C 0.1485(3) 0.9022(7) 0.4147(2) 0.0762(9) Uani 1 1 d
N2 N 0.07924(14) 1.0322(3) 0.08718(14) 0.0490(5) Uani 1 1 d
C7 C 0.20399(16) 1.2522(4) 0.15993(15) 0.0460(6) Uani 1 1 d
N1 N 0.18055(15) 1.4489(3) 0.15471(15) 0.0569(6) Uani 1 1 d
C8 C 0.13502(16) 1.0822(3) 0.16872(16) 0.0433(6) Uani 1 1 d
N3 N 0.13102(17) 0.9983(3) 0.25240(15) 0.0556(6) Uani 1 1 d
O1 O 0.01424(12) 0.8691(2) 0.09773(13) 0.0555(5) Uani 1 1 d
O2 O 0.09106(14) 1.4798(3) 0.16902(16) 0.0683(6) Uani 1 1 d
H6 H 0.360(2) 1.490(5) 0.188(2) 0.084(10) Uiso 1 1 d
H3 H 0.4111(18) 0.810(5) 0.0802(19) 0.070(8) Uiso 1 1 d
H2 H 0.270(2) 0.896(5) 0.1036(19) 0.068(8) Uiso 1 1 d
H5 H 0.505(3) 1.399(6) 0.160(2) 0.101(11) Uiso 1 1 d
H4 H 0.530(2) 1.066(5) 0.105(2) 0.080(9) Uiso 1 1 d
H31 H 0.081(2) 0.920(5) 0.244(2) 0.071(9) Uiso 1 1 d
H21 H 0.072(3) 1.606(6) 0.145(3) 0.118(14) Uiso 1 1 d
H12 H -0.024(3) 0.870(6) 0.041(3) 0.111(13) Uiso 1 1 d
H123 H 0.325(3) 0.885(6) 0.410(3) 0.114(13) Uiso 1 1 d
H111 H 0.195(2) 0.896(4) 0.480(2) 0.078(8) Uiso 1 1 d
H121 H 0.329(3) 0.983(7) 0.315(3) 0.135(15) Uiso 1 1 d
H103 H 0.259(3) 1.237(6) 0.444(3) 0.125(13) Uiso 1 1 d
H102 H 0.269(3) 1.295(7) 0.343(3) 0.130(15) Uiso 1 1 d
H113 H 0.087(3) 0.968(5) 0.416(2) 0.096(11) Uiso 1 1 d
H112 H 0.135(3) 0.758(7) 0.394(3) 0.113(13) Uiso 1 1 d
H101 H 0.162(3) 1.297(6) 0.367(3) 0.100(14) Uiso 1 1 d
H122 H 0.280(5) 0.734(13) 0.327(5) 0.24(3) Uiso 1 1 d

loop_
_atom_site_aniso_label
_atom_site_aniso_U_11
_atom_site_aniso_U_22
_atom_site_aniso_U_33
_atom_site_aniso_U_23
_atom_site_aniso_U_13
_atom_site_aniso_U_12
C1 0.0536(14) 0.0570(16) 0.0369(13) 0.0011(11) 0.0053(11) -0.0079(12)
C2 0.0634(18) 0.0621(18) 0.0530(16) -0.0039(13) 0.0159(13) -0.0073(14)
C3 0.079(2) 0.079(2) 0.067(2) -0.0043(16) 0.0279(16) 0.0034(18)
C4 0.0590(19) 0.115(3) 0.082(2) 0.003(2) 0.0297(17) 0.001(2)
C5 0.062(2) 0.099(3) 0.107(3) -0.011(2) 0.0247(19) -0.020(2)
C6 0.0582(17) 0.073(2) 0.079(2) -0.0101(16) 0.0137(15) -0.0160(15)
C9 0.0537(14) 0.0587(15) 0.0394(13) 0.0015(11) 0.0081(11) 0.0058(12)
C10 0.117(3) 0.083(3) 0.058(2) -0.0131(17) 0.008(2) -0.020(3)
C12 0.071(2) 0.149(4) 0.065(2) 0.023(2) 0.0169(18) 0.043(2)
C11 0.080(2) 0.097(3) 0.0510(18) 0.0185(18) 0.0172(17) 0.008(2)
N2 0.0518(12) 0.0417(11) 0.0474(12) 0.0029(8) 0.0027(9) -0.0112(9)
C7 0.0510(13) 0.0449(13) 0.0362(13) 0.0009(9) 0.0014(10) -0.0078(11)
N1 0.0591(14) 0.0475(13) 0.0603(14) 0.0039(10) 0.0096(10) -0.0073(10)
C8 0.0451(12) 0.0385(12) 0.0425(13) 0.0029(10) 0.0051(10) 0.0016(10)
N3 0.0593(13) 0.0563(13) 0.0446(12) 0.0066(9) 0.0026(10) -0.0147(11)
O1 0.0579(10) 0.0454(10) 0.0538(11) 0.0075(8) -0.0014(9) -0.0153(8)
O2 0.0612(12) 0.0467(11) 0.0949(16) 0.0096(10) 0.0171(11) 0.0039(9)

loop_
_atom_type_symbol
_atom_type_description
_atom_type_scat_dispersion_real
_atom_type_scat_dispersion_imag
_atom_type_scat_source
C C 0.0033 0.0016 'International Tables Vol C Tables 4.2.6.8 and 6.1.1.4'
H H 0 0 'International Tables Vol C Tables 4.2.6.8 and 6.1.1.4'
N N 0.0061 0.0033 'International Tables Vol C Tables 4.2.6.8 and 6.1.1.4'
O O 0.0106 0.006 'International Tables Vol C Tables 4.2.6.8 and 6.1.1.4'

loop_
_geom_angle_atom_site_label_1
_geom_angle_atom_site_label_2
_geom_angle_atom_site_label_3
_geom_angle
C6 C1 C2 118.3(3)
C6 C1 C7 120.7(3)
C2 C1 C7 120.9(2)
C3 C2 C1 120.6(3)
C4 C3 C2 119.9(3)
C5 C4 C3 119.9(3)
C6 C5 C4 120.5(3)
C5 C6 C1 120.8(3)
N3 C9 C10 111.3(2)
N3 C9 C12 109.1(2)
C10 C9 C12 112.1(4)
N3 C9 C11 106.0(2)
C10 C9 C11 109.7(3)
C12 C9 C11 108.5(3)
C8 N2 O1 110.47(18)
N1 C7 C1 117.3(2)
N1 C7 C8 121.4(2)
C1 C7 C8 121.0(2)
C7 N1 O2 111.90(19)
N2 C8 N3 124.8(2)
N2 C8 C7 111.70(19)
N3 C8 C7 123.5(2)
C8 N3 C9 131.2(2)

loop_
_geom_bond_atom_site_label_1
_geom_bond_atom_site_label_2
_geom_bond_distance
C1 C6 1.386(4)
C1 C2 1.389(4)
C1 C7 1.475(3)
C2 C3 1.378(4)
C3 C4 1.377(5)
C4 C5 1.369(5)
C5 C6 1.367(5)
C9 N3 1.473(3)
C9 C10 1.509(4)
C9 C12 1.518(4)
C9 C11 1.522(4)
N2 C8 1.289(3)
N2 O1 1.437(2)
C7 N1 1.284(3)
C7 C8 1.501(3)
N1 O2 1.393(3)
C8 N3 1.346(3)
